data_7037247
loop_
_publ_author_name
'J\;edrzkiewicz, D'
'Ejfler, J.'
'John, \/L'
'Szafert, S.'

_publ_section_title
;
 Zebra reaction or the recipe for the synthesis of heterodimeric zinc
 complexes.
;
_journal_issue 7
_journal_name_full 'Dalton transactions (Cambridge, England : 2003)'
_journal_page_first 2829
_journal_page_last 2838
_journal_paper_doi 10.1039/c5dt03883a
_journal_volume 45
_journal_year 2016
_chemical_absolute_configuration rm
_chemical_formula_moiety 'C42 H64 N2 O2 Zn2'
_chemical_formula_sum 'C42 H64 N2 O2 Zn2'
_chemical_formula_weight 759.69
_space_group_crystal_system monoclinic
_space_group_IT_number 4
_space_group_name_Hall 'P 2yb'
_space_group_name_H-M_alt 'P 1 21 1'
_symmetry_space_group_name_Hall 'P 2yb'
_symmetry_space_group_name_H-M 'P 1 21 1'
_atom_sites_solution_hydrogens geom
_audit_creation_method SHELXL-2014/7
_audit_update_record
;
2015-10-29 deposited with the CCDC.
2015-11-13 downloaded from the CCDC.
;
_cell_angle_alpha 90
_cell_angle_beta 102.27(3)
_cell_angle_gamma 90
_cell_formula_units_Z 2
_cell_length_a 13.914(4)
_cell_length_b 10.463(3)
_cell_length_c 14.174(5)
_cell_measurement_reflns_used 11205
_cell_measurement_temperature 100(2)
_cell_measurement_theta_max 69.9714
_cell_measurement_theta_min 3.1875
_cell_volume 2016.3(11)
_computing_cell_refinement
;
CrysAlisPro, Oxford Diffraction Ltd.,
Version 1.171.33.32 (release 27-01-2009 CrysAlis171 .NET)
(compiled Jan 27 2009,14:17:37)
;
_computing_data_collection
;
CrysAlisPro, Oxford Diffraction Ltd.,
Version 1.171.33.32 (release 27-01-2009 CrysAlis171 .NET)
(compiled Jan 27 2009,14:17:37)
;
_computing_data_reduction
;
CrysAlisPro, Oxford Diffraction Ltd.,
Version 1.171.33.32 (release 27-01-2009 CrysAlis171 .NET)
(compiled Jan 27 2009,14:17:37)
;
_computing_structure_refinement 'SHELXL-2014/7 (Sheldrick, 2014)'
_computing_structure_solution 'SHELXL-2013/1 (Sheldrick, 2013)'
_diffrn_ambient_temperature 100(2)
_diffrn_detector_area_resol_mean 8.1956
_diffrn_measured_fraction_theta_full 0.999
_diffrn_measured_fraction_theta_max 0.997
_diffrn_measurement_device_type 'Goniometer Xcalibur, detector: Onyx'
_diffrn_measurement_method '\w scans'
_diffrn_radiation_type CuK\a
_diffrn_radiation_wavelength 1.54184
_diffrn_reflns_av_R_equivalents 0.0559
_diffrn_reflns_av_unetI/netI 0.0305
_diffrn_reflns_laue_measured_fraction_full 0.999
_diffrn_reflns_laue_measured_fraction_max 0.997
_diffrn_reflns_limit_h_max 16
_diffrn_reflns_limit_h_min -16
_diffrn_reflns_limit_k_max 10
_diffrn_reflns_limit_k_min -12
_diffrn_reflns_limit_l_max 17
_diffrn_reflns_limit_l_min -17
_diffrn_reflns_number 10651
_diffrn_reflns_point_group_measured_fraction_full 0.692
_diffrn_reflns_point_group_measured_fraction_max 0.690
_diffrn_reflns_theta_full 67.684
_diffrn_reflns_theta_max 70.165
_diffrn_reflns_theta_min 3.191
_diffrn_source 'Enhance (Cu) X-ray Source'
_exptl_absorpt_coefficient_mu 1.721
_exptl_absorpt_correction_T_max 0.760
_exptl_absorpt_correction_T_min 0.598
_exptl_absorpt_correction_type analytical
_exptl_absorpt_process_details
;
CrysAlis RED, Oxford Diffraction Ltd.,
Version 1.171.33.32 (release 27-01-2009 CrysAlis171 .NET)
(compiled Jan 27 2009,14:17:37)
Analytical numeric absorption correction using a multifaceted crystal
            model based on expressions derived by R.C. Clark & J.S. Reid.
(Clark, R. C. & Reid, J. S. (1995). Acta Cryst. A51, 887-897)
;
_exptl_crystal_colour colourless
_exptl_crystal_density_diffrn 1.251
_exptl_crystal_description block
_exptl_crystal_F_000 812
_exptl_crystal_size_max 0.500
_exptl_crystal_size_mid 0.260
_exptl_crystal_size_min 0.200
_refine_diff_density_max 0.671
_refine_diff_density_min -0.811
_refine_diff_density_rms 0.102
_refine_ls_abs_structure_details
;
 Classical Flack method preferred over Parsons because s.u. lower.
;
_refine_ls_abs_structure_Flack 0.03(3)
_refine_ls_extinction_method none
_refine_ls_goodness_of_fit_ref 1.207
_refine_ls_hydrogen_treatment constr
_refine_ls_matrix_type full
_refine_ls_number_parameters 475
_refine_ls_number_reflns 5285
_refine_ls_number_restraints 19
_refine_ls_restrained_S_all 1.206
_refine_ls_R_factor_all 0.0525
_refine_ls_R_factor_gt 0.0511
_refine_ls_shift/su_max 0.001
_refine_ls_shift/su_mean 0.000
_refine_ls_structure_factor_coef Fsqd
_refine_ls_weighting_details 'w=1/[\s^2^(Fo^2^)+(0.1103P)^2^+0.5285P] where P=(Fo^2^+2Fc^2^)/3'
_refine_ls_weighting_scheme calc
_refine_ls_wR_factor_gt 0.1406
_refine_ls_wR_factor_ref 0.1500
_reflns_Friedel_coverage 0.307
_reflns_friedel_fraction_full 0.346
_reflns_friedel_fraction_max 0.344
_reflns_number_gt 5176
_reflns_number_total 5285
_reflns_threshold_expression 'I > 2\s(I)'
_cod_data_source_file c5dt03883a2.cif
_cod_data_source_block RCy-Zn
_cod_depositor_comments 'Adding full bibliography for 7037244--7037248.cif.'
_cod_database_code 7037247
_shelx_shelxl_version_number 2014/7
_shelx_space_group_comment
;
The symmetry employed for this shelxl refinement is uniquely defined
by the following loop, which should always be used as a source of
symmetry information in preference to the above space-group names.
They are only intended as comments.
;
_shelx_estimated_absorpt_t_min 0.480
_shelx_estimated_absorpt_t_max 0.725
_absolute_configuration_of_chiral_atoms c13(R)

loop_
_space_group_symop_operation_xyz
'x, y, z'
'-x, y+1/2, -z'

loop_
_atom_site_label
_atom_site_type_symbol
_atom_site_fract_x
_atom_site_fract_y
_atom_site_fract_z
_atom_site_U_iso_or_equiv
_atom_site_adp_type
_atom_site_occupancy
_atom_site_site_symmetry_order
_atom_site_calc_flag
_atom_site_refinement_flags_posn
_atom_site_refinement_flags_adp
_atom_site_refinement_flags_occupancy
_atom_site_disorder_assembly
_atom_site_disorder_group
Zn1 Zn 0.30578(4) 0.36477(6) 0.52429(4) 0.0202(2) Uani 1 1 d . . . . .
Zn2 Zn 0.24797(4) 0.63777(6) 0.45872(4) 0.01968(19) Uani 1 1 d . . . . .
O1 O 0.1960(2) 0.4914(4) 0.5286(2) 0.0175(7) Uani 1 1 d . . . . .
O2 O 0.3561(2) 0.5104(3) 0.4513(2) 0.0178(7) Uani 1 1 d . . . . .
N1 N 0.3912(3) 0.4193(4) 0.6645(3) 0.0179(8) Uani 1 1 d . . . . .
N2 N 0.1737(3) 0.6061(5) 0.3113(3) 0.0207(9) Uani 1 1 d . . . . .
C1 C 0.1700(3) 0.5098(5) 0.6145(3) 0.0179(9) Uani 1 1 d . . . . .
C2 C 0.2418(4) 0.5287(6) 0.6999(3) 0.0225(10) Uani 1 1 d . . . . .
C3 C 0.2123(4) 0.5464(7) 0.7870(3) 0.0283(12) Uani 1 1 d . . . . .
H3 H 0.2612 0.5556 0.8446 0.034 Uiso 1 1 calc R U . . .
C4 C 0.1125(4) 0.5510(7) 0.7924(3) 0.0280(12) Uani 1 1 d . . . . .
C5 C 0.0438(4) 0.5321(6) 0.7076(4) 0.0274(11) Uani 1 1 d . . . . .
H5 H -0.0241 0.5313 0.7091 0.033 Uiso 1 1 calc R U . . .
C6 C 0.0718(4) 0.5143(5) 0.6206(3) 0.0203(10) Uani 1 1 d . . . . .
H6 H 0.0225 0.5048 0.5633 0.024 Uiso 1 1 calc R U . . .
C7 C 0.0833(4) 0.5692(9) 0.8903(4) 0.0437(18) Uani 1 1 d . . . . .
C8 C 0.1173(9) 0.4442(15) 0.9515(6) 0.067(4) Uani 0.800(16) 1 d . . P A 1
H8A H 0.0839 0.3697 0.9176 0.101 Uiso 0.800(16) 1 calc R U P A 1
H8B H 0.1002 0.4518 1.0149 0.101 Uiso 0.800(16) 1 calc R U P A 1
H8C H 0.1886 0.4340 0.9599 0.101 Uiso 0.800(16) 1 calc R U P A 1
C9 C 0.1415(8) 0.6780(14) 0.9460(7) 0.054(3) Uani 0.800(16) 1 d . . P A 1
H9A H 0.2119 0.6594 0.9561 0.081 Uiso 0.800(16) 1 calc R U P A 1
H9B H 0.1231 0.6874 1.0086 0.081 Uiso 0.800(16) 1 calc R U P A 1
H9C H 0.1269 0.7575 0.9092 0.081 Uiso 0.800(16) 1 calc R U P A 1
C10 C -0.0246(7) 0.585(2) 0.8810(7) 0.085(7) Uani 0.800(16) 1 d . . P A 1
H10A H -0.0477 0.6575 0.8381 0.128 Uiso 0.800(16) 1 calc R U P A 1
H10B H -0.0386 0.6019 0.9448 0.128 Uiso 0.800(16) 1 calc R U P A 1
H10C H -0.0586 0.5072 0.8541 0.128 Uiso 0.800(16) 1 calc R U P A 1
C8A C 0.007(3) 0.469(5) 0.899(2) 0.046(9) Uani 0.200(16) 1 d . U P A 2
H8D H -0.0498 0.4773 0.8454 0.069 Uiso 0.200(16) 1 calc R U P A 2
H8E H -0.0143 0.4811 0.9605 0.069 Uiso 0.200(16) 1 calc R U P A 2
H8F H 0.0357 0.3835 0.8984 0.069 Uiso 0.200(16) 1 calc R U P A 2
C9A C 0.153(3) 0.596(4) 0.969(2) 0.035(8) Uani 0.200(16) 1 d . U P A 2
H9D H 0.1927 0.5199 0.9896 0.053 Uiso 0.200(16) 1 calc R U P A 2
H9E H 0.1217 0.6242 1.0215 0.053 Uiso 0.200(16) 1 calc R U P A 2
H9F H 0.1954 0.6648 0.9541 0.053 Uiso 0.200(16) 1 calc R U P A 2
C10A C 0.008(3) 0.694(5) 0.874(2) 0.049(9) Uani 0.200(16) 1 d . U P A 2
H10D H -0.0237 0.7018 0.9285 0.074 Uiso 0.200(16) 1 calc R U P A 2
H10E H -0.0416 0.6819 0.8141 0.074 Uiso 0.200(16) 1 calc R U P A 2
H10F H 0.0462 0.7716 0.8682 0.074 Uiso 0.200(16) 1 calc R U P A 2
C11 C 0.3496(3) 0.5395(6) 0.6963(3) 0.0229(10) Uani 1 1 d . . . B 2
H11A H 0.3576 0.6094 0.6515 0.027 Uiso 1 1 calc R U . B 2
H11B H 0.3876 0.5628 0.7613 0.027 Uiso 1 1 calc R U . B 2
C12 C 0.3839(4) 0.3149(6) 0.7334(3) 0.0250(11) Uani 1 1 d . . . C 2
H12A H 0.3145 0.2945 0.7301 0.038 Uiso 1 1 calc R U . C 2
H12B H 0.4144 0.3423 0.7991 0.038 Uiso 1 1 calc R U . C 2
H12C H 0.4179 0.2389 0.7167 0.038 Uiso 1 1 calc R U . C 2
C13 C 0.4953(4) 0.4423(6) 0.6537(3) 0.0234(11) Uani 1 1 d . . . D 2
H13 H 0.4922 0.5150 0.6074 0.028 Uiso 1 1 calc R U . D 2
C14 C 0.5335(4) 0.3276(6) 0.6061(3) 0.0256(11) Uani 1 1 d . . . D 2
H14A H 0.5363 0.2526 0.6481 0.038 Uiso 1 1 calc R U . D 2
H14B H 0.5995 0.3463 0.5958 0.038 Uiso 1 1 calc R U . D 2
H14C H 0.4891 0.3100 0.5439 0.038 Uiso 1 1 calc R U . D 2
C15 C 0.5685(3) 0.4810(6) 0.7439(3) 0.0247(11) Uani 1 1 d . . . D 2
C16 C 0.6004(4) 0.6079(5) 0.7563(4) 0.0255(11) Uani 1 1 d . . . D 2
H16 H 0.5706 0.6706 0.7110 0.031 Uiso 1 1 calc R U . D 2
C17 C 0.6746(4) 0.6441(8) 0.8334(4) 0.0348(13) Uani 1 1 d . . . D 2
H17 H 0.6958 0.7306 0.8402 0.042 Uiso 1 1 calc R U . D 2
C18 C 0.7176(4) 0.5536(8) 0.9001(4) 0.0360(14) Uani 1 1 d . . . D 2
H18 H 0.7690 0.5775 0.9526 0.043 Uiso 1 1 calc R U . D 2
C19 C 0.6860(4) 0.4291(7) 0.8907(4) 0.0308(13) Uani 1 1 d . . . D 2
H19 H 0.7154 0.3679 0.9376 0.037 Uiso 1 1 calc R U . D 2
C20 C 0.6123(4) 0.3910(6) 0.8142(3) 0.0279(11) Uani 1 1 d . . . D 2
H20 H 0.5912 0.3044 0.8091 0.034 Uiso 1 1 calc R U . D 2
C21 C 0.2894(4) 0.1832(5) 0.4821(4) 0.0260(11) Uani 1 1 d . . . E 2
H21A H 0.3491 0.1564 0.4599 0.031 Uiso 1 1 calc R U . E 2
H21B H 0.2848 0.1300 0.5387 0.031 Uiso 1 1 calc R U . E 2
C22 C 0.1997(5) 0.1556(7) 0.4015(4) 0.0380(14) Uani 1 1 d . . . E 2
H22A H 0.2083 0.1963 0.3416 0.057 Uiso 1 1 calc R U . E 2
H22B H 0.1405 0.1897 0.4196 0.057 Uiso 1 1 calc R U . E 2
H22C H 0.1927 0.0630 0.3917 0.057 Uiso 1 1 calc R U . E 2
C31 C 0.3899(4) 0.4974(5) 0.3689(3) 0.0184(9) Uani 1 1 d . . . F 2
C32 C 0.3245(4) 0.4948(6) 0.2791(3) 0.0220(10) Uani 1 1 d . . . F 2
C33 C 0.3622(4) 0.4829(6) 0.1956(3) 0.0234(10) Uani 1 1 d . . . F 2
H33 H 0.3176 0.4830 0.1348 0.028 Uiso 1 1 calc R U . F 2
C34 C 0.4625(4) 0.4708(6) 0.1976(3) 0.0249(11) Uani 1 1 d . . . F 2
C35 C 0.5259(4) 0.4721(6) 0.2889(3) 0.0232(10) Uani 1 1 d . . . F 2
H35 H 0.5946 0.4631 0.2935 0.028 Uiso 1 1 calc R U . F 2
C36 C 0.4903(4) 0.4863(5) 0.3727(3) 0.0208(10) Uani 1 1 d . . . F 2
H36 H 0.5351 0.4884 0.4334 0.025 Uiso 1 1 calc R U . F 2
C37 C 0.5055(4) 0.4536(6) 0.1070(3) 0.0264(11) Uani 1 1 d . . . F 2
C38 C 0.4259(5) 0.4506(8) 0.0147(4) 0.0389(15) Uani 1 1 d . . . F 2
H38A H 0.3798 0.3809 0.0183 0.058 Uiso 1 1 calc R U . F 2
H38B H 0.4564 0.4370 -0.0408 0.058 Uiso 1 1 calc R U . F 2
H38C H 0.3904 0.5321 0.0071 0.058 Uiso 1 1 calc R U . F 2
C39 C 0.5730(5) 0.5678(8) 0.0982(4) 0.0402(15) Uani 1 1 d . . . F 2
H39A H 0.5352 0.6473 0.0942 0.060 Uiso 1 1 calc R U . F 2
H39B H 0.5995 0.5581 0.0398 0.060 Uiso 1 1 calc R U . F 2
H39C H 0.6273 0.5706 0.1550 0.060 Uiso 1 1 calc R U . F 2
C40 C 0.5642(5) 0.3311(7) 0.1137(4) 0.0354(14) Uani 1 1 d . . . F 2
H40A H 0.6169 0.3330 0.1718 0.053 Uiso 1 1 calc R U . F 2
H40B H 0.5928 0.3227 0.0565 0.053 Uiso 1 1 calc R U . F 2
H40C H 0.5209 0.2581 0.1171 0.053 Uiso 1 1 calc R U . F 2
C41 C 0.2153(4) 0.4916(6) 0.2739(3) 0.0252(11) Uani 1 1 d . . . F 2
H41A H 0.1815 0.4793 0.2056 0.030 Uiso 1 1 calc R U . F 2
H41B H 0.2003 0.4163 0.3105 0.030 Uiso 1 1 calc R U . F 2
C42 C 0.1924(4) 0.7211(6) 0.2562(4) 0.0269(11) Uani 1 1 d . . . G 2
H42A H 0.1633 0.7962 0.2806 0.040 Uiso 1 1 calc R U . G 2
H42B H 0.1628 0.7091 0.1877 0.040 Uiso 1 1 calc R U . G 2
H42C H 0.2635 0.7337 0.2643 0.040 Uiso 1 1 calc R U . G 2
C43 C 0.0658(4) 0.5866(6) 0.3083(3) 0.0239(10) Uani 1 1 d . . . H 2
H43 H 0.0608 0.5049 0.3436 0.029 Uiso 1 1 calc R U . H 2
C44 C 0.0253(4) 0.6902(6) 0.3641(4) 0.0288(12) Uani 1 1 d . . . H 2
H44A H 0.0288 0.7738 0.3323 0.035 Uiso 1 1 calc R U . H 2
H44B H 0.0659 0.6955 0.4304 0.035 Uiso 1 1 calc R U . H 2
C45 C -0.0820(4) 0.6613(7) 0.3687(4) 0.0335(13) Uani 1 1 d . . . H 2
H45A H -0.0841 0.5830 0.4074 0.040 Uiso 1 1 calc R U . H 2
H45B H -0.1082 0.7328 0.4015 0.040 Uiso 1 1 calc R U . H 2
C46 C -0.1466(4) 0.6429(8) 0.2690(4) 0.0391(15) Uani 1 1 d . . . H 2
H46A H -0.2138 0.6189 0.2751 0.047 Uiso 1 1 calc R U . H 2
H46B H -0.1508 0.7241 0.2325 0.047 Uiso 1 1 calc R U . H 2
C47 C -0.1046(4) 0.5392(9) 0.2148(4) 0.0400(16) Uani 1 1 d . . . H 2
H47A H -0.1460 0.5309 0.1490 0.048 Uiso 1 1 calc R U . H 2
H47B H -0.1062 0.4566 0.2484 0.048 Uiso 1 1 calc R U . H 2
C48 C 0.0012(4) 0.5691(8) 0.2075(4) 0.0357(14) Uani 1 1 d . . . H 2
H48A H 0.0273 0.4984 0.1739 0.043 Uiso 1 1 calc R U . H 2
H48B H 0.0024 0.6482 0.1694 0.043 Uiso 1 1 calc R U . H 2
C49 C 0.2679(4) 0.8116(6) 0.5189(4) 0.0273(11) Uani 1 1 d . . . I 2
H49A H 0.3376 0.8197 0.5526 0.033 Uiso 1 1 calc R U . I 2
H49B H 0.2554 0.8762 0.4667 0.033 Uiso 1 1 calc R U . I 2
C50 C 0.2029(4) 0.8427(6) 0.5907(4) 0.0314(11) Uani 1 1 d . . . I 2
H50A H 0.1339 0.8455 0.5565 0.047 Uiso 1 1 calc R U . I 2
H50B H 0.2220 0.9259 0.6206 0.047 Uiso 1 1 calc R U . I 2
H50C H 0.2114 0.7766 0.6407 0.047 Uiso 1 1 calc R U . I 2

loop_
_atom_site_aniso_label
_atom_site_aniso_U_11
_atom_site_aniso_U_22
_atom_site_aniso_U_33
_atom_site_aniso_U_23
_atom_site_aniso_U_13
_atom_site_aniso_U_12
Zn1 0.0229(3) 0.0212(4) 0.0173(3) -0.0005(2) 0.0063(2) -0.0006(3)
Zn2 0.0214(3) 0.0213(4) 0.0179(3) -0.0002(2) 0.0076(2) 0.0005(3)
O1 0.0190(14) 0.0189(17) 0.0165(13) 0.0022(12) 0.0077(11) 0.0019(14)
O2 0.0228(15) 0.0160(17) 0.0159(13) 0.0005(12) 0.0071(11) 0.0034(14)
N1 0.0201(18) 0.017(2) 0.0160(16) 0.0018(15) 0.0023(14) -0.0034(16)
N2 0.0216(18) 0.027(3) 0.0136(15) 0.0020(15) 0.0040(13) 0.0008(17)
C1 0.020(2) 0.015(2) 0.0201(19) -0.0003(17) 0.0062(16) 0.0002(19)
C2 0.023(2) 0.025(3) 0.020(2) -0.007(2) 0.0060(18) -0.003(2)
C3 0.022(2) 0.044(4) 0.017(2) -0.007(2) 0.0002(17) -0.002(2)
C4 0.027(3) 0.041(3) 0.020(2) -0.007(2) 0.0137(19) -0.001(2)
C5 0.020(2) 0.037(3) 0.026(2) 0.000(2) 0.0068(19) -0.001(2)
C6 0.020(2) 0.022(3) 0.0189(19) 0.0023(18) 0.0055(16) -0.002(2)
C7 0.033(3) 0.077(5) 0.024(2) -0.020(3) 0.014(2) -0.005(3)
C8 0.076(7) 0.102(10) 0.033(4) -0.008(5) 0.033(4) -0.022(7)
C9 0.061(6) 0.072(9) 0.035(4) -0.023(5) 0.024(4) -0.006(6)
C10 0.033(4) 0.19(2) 0.040(4) -0.032(8) 0.019(4) 0.010(8)
C8A 0.053(13) 0.060(14) 0.030(10) -0.002(9) 0.016(9) 0.000(10)
C9A 0.040(11) 0.045(13) 0.023(10) 0.001(9) 0.010(8) -0.009(10)
C10A 0.060(14) 0.058(14) 0.035(11) -0.009(10) 0.024(10) 0.009(10)
C11 0.021(2) 0.030(3) 0.0182(19) -0.0042(19) 0.0037(16) -0.004(2)
C12 0.027(2) 0.030(3) 0.019(2) 0.005(2) 0.0060(17) -0.001(2)
C13 0.020(2) 0.031(3) 0.020(2) 0.005(2) 0.0070(17) -0.001(2)
C14 0.028(2) 0.028(3) 0.023(2) -0.004(2) 0.0098(18) 0.006(2)
C15 0.017(2) 0.040(3) 0.020(2) 0.002(2) 0.0090(17) 0.003(2)
C16 0.025(2) 0.019(3) 0.033(2) 0.000(2) 0.0075(19) 0.003(2)
C17 0.029(3) 0.043(4) 0.034(2) -0.003(3) 0.010(2) -0.004(3)
C18 0.021(2) 0.059(4) 0.027(2) -0.009(3) 0.0029(19) 0.003(3)
C19 0.025(2) 0.047(4) 0.020(2) 0.006(2) 0.0060(18) 0.011(2)
C20 0.025(2) 0.035(3) 0.027(2) 0.007(2) 0.0132(19) 0.008(2)
C21 0.036(3) 0.013(2) 0.027(2) -0.0001(19) 0.001(2) -0.005(2)
C22 0.041(3) 0.032(4) 0.035(3) -0.003(2) -0.005(2) -0.005(3)
C31 0.024(2) 0.017(2) 0.0156(19) 0.0011(18) 0.0077(17) -0.0014(19)
C32 0.020(2) 0.026(3) 0.021(2) 0.0021(19) 0.0054(17) 0.000(2)
C33 0.026(2) 0.031(3) 0.0138(18) -0.0034(19) 0.0046(17) 0.001(2)
C34 0.026(2) 0.034(3) 0.017(2) -0.003(2) 0.0095(17) 0.002(2)
C35 0.020(2) 0.031(3) 0.020(2) 0.002(2) 0.0073(17) 0.001(2)
C36 0.023(2) 0.025(3) 0.0163(19) 0.0021(18) 0.0071(16) 0.001(2)
C37 0.029(2) 0.033(3) 0.018(2) -0.003(2) 0.0082(19) 0.000(2)
C38 0.042(3) 0.059(4) 0.018(2) -0.003(3) 0.010(2) 0.007(3)
C39 0.050(3) 0.050(4) 0.028(2) -0.005(3) 0.025(2) -0.011(3)
C40 0.045(3) 0.036(4) 0.031(2) -0.002(2) 0.020(2) 0.010(3)
C41 0.020(2) 0.033(3) 0.024(2) -0.006(2) 0.0063(17) -0.003(2)
C42 0.024(2) 0.034(3) 0.024(2) 0.009(2) 0.0100(18) 0.002(2)
C43 0.022(2) 0.027(3) 0.023(2) 0.005(2) 0.0069(18) 0.002(2)
C44 0.027(3) 0.026(3) 0.036(3) 0.004(2) 0.013(2) 0.002(2)
C45 0.029(3) 0.040(4) 0.036(3) 0.006(2) 0.014(2) 0.007(3)
C46 0.022(2) 0.053(4) 0.043(3) 0.016(3) 0.009(2) 0.010(3)
C47 0.022(3) 0.066(5) 0.029(2) -0.004(3) -0.001(2) 0.000(3)
C48 0.026(2) 0.055(4) 0.026(2) 0.000(3) 0.006(2) -0.001(3)
C49 0.030(3) 0.021(3) 0.032(2) -0.004(2) 0.010(2) 0.000(2)
C50 0.038(3) 0.018(3) 0.041(3) -0.006(2) 0.014(2) -0.004(2)

loop_
_atom_type_symbol
_atom_type_description
_atom_type_scat_dispersion_real
_atom_type_scat_dispersion_imag
_atom_type_scat_source
C C 0.0181 0.0091 'International Tables Vol C Tables 4.2.6.8 and 6.1.1.4'
H H 0.0000 0.0000 'International Tables Vol C Tables 4.2.6.8 and 6.1.1.4'
N N 0.0311 0.0180 'International Tables Vol C Tables 4.2.6.8 and 6.1.1.4'
O O 0.0492 0.0322 'International Tables Vol C Tables 4.2.6.8 and 6.1.1.4'
Zn Zn -1.5491 0.6778 'International Tables Vol C Tables 4.2.6.8 and 6.1.1.4'

loop_
_geom_angle_atom_site_label_1
_geom_angle_atom_site_label_2
_geom_angle_atom_site_label_3
_geom_angle
C21 Zn1 O1 126.3(2)
C21 Zn1 O2 126.04(18)
O1 Zn1 O2 82.52(14)
C21 Zn1 N1 122.23(18)
O1 Zn1 N1 94.04(14)
O2 Zn1 N1 95.02(14)
C21 Zn1 Zn2 142.58(14)
O1 Zn1 Zn2 41.37(10)
O2 Zn1 Zn2 41.17(9)
N1 Zn1 Zn2 95.19(12)
C49 Zn2 O2 125.57(19)
C49 Zn2 O1 120.43(19)
O2 Zn2 O1 82.83(14)
C49 Zn2 N2 123.2(2)
O2 Zn2 N2 93.27(14)
O1 Zn2 N2 102.08(15)
C49 Zn2 Zn1 135.66(17)
O2 Zn2 Zn1 41.59(10)
O1 Zn2 Zn1 41.26(9)
N2 Zn2 Zn1 101.08(13)
C1 O1 Zn1 117.7(3)
C1 O1 Zn2 121.3(3)
Zn1 O1 Zn2 97.37(13)
C31 O2 Zn2 120.5(3)
C31 O2 Zn1 125.4(3)
Zn2 O2 Zn1 97.24(14)
C12 N1 C11 109.6(4)
C12 N1 C13 112.7(4)
C11 N1 C13 109.8(4)
C12 N1 Zn1 108.0(3)
C11 N1 Zn1 109.1(3)
C13 N1 Zn1 107.5(3)
C41 N2 C42 110.0(4)
C41 N2 C43 110.2(4)
C42 N2 C43 112.3(4)
C41 N2 Zn2 109.2(3)
C42 N2 Zn2 106.4(3)
C43 N2 Zn2 108.5(3)
O1 C1 C6 120.9(4)
O1 C1 C2 121.1(4)
C6 C1 C2 118.0(4)
C3 C2 C1 119.4(5)
C3 C2 C11 120.0(4)
C1 C2 C11 120.5(4)
C2 C3 C4 122.2(4)
C2 C3 H3 118.9
C4 C3 H3 118.9
C5 C4 C3 117.1(4)
C5 C4 C7 122.4(5)
C3 C4 C7 120.4(5)
C4 C5 C6 121.4(5)
C4 C5 H5 119.3
C6 C5 H5 119.3
C5 C6 C1 121.8(4)
C5 C6 H6 119.1
C1 C6 H6 119.1
C10 C7 C9 112.2(10)
C9A C7 C8A 118(2)
C9A C7 C4 119.6(14)
C10 C7 C4 112.9(5)
C9 C7 C4 110.4(6)
C8A C7 C4 108.4(13)
C10 C7 C8 108.6(10)
C9 C7 C8 105.7(8)
C4 C7 C8 106.7(6)
C9A C7 C10A 106(2)
C8A C7 C10A 97(2)
C4 C7 C10A 104.3(12)
C7 C8 H8A 109.5
C7 C8 H8B 109.5
H8A C8 H8B 109.5
C7 C8 H8C 109.5
H8A C8 H8C 109.5
H8B C8 H8C 109.5
C7 C9 H9A 109.5
C7 C9 H9B 109.5
H9A C9 H9B 109.5
C7 C9 H9C 109.5
H9A C9 H9C 109.5
H9B C9 H9C 109.5
C7 C10 H10A 109.5
C7 C10 H10B 109.5
H10A C10 H10B 109.5
C7 C10 H10C 109.5
H10A C10 H10C 109.5
H10B C10 H10C 109.5
C7 C8A H8D 109.5
C7 C8A H8E 109.5
H8D C8A H8E 109.5
C7 C8A H8F 109.5
H8D C8A H8F 109.5
H8E C8A H8F 109.5
C7 C9A H9D 109.5
C7 C9A H9E 109.5
H9D C9A H9E 109.5
C7 C9A H9F 109.5
H9D C9A H9F 109.5
H9E C9A H9F 109.5
C7 C10A H10D 109.5
C7 C10A H10E 109.5
H10D C10A H10E 109.5
C7 C10A H10F 109.5
H10D C10A H10F 109.5
H10E C10A H10F 109.5
N1 C11 C2 113.4(4)
N1 C11 H11A 108.9
C2 C11 H11A 108.9
N1 C11 H11B 108.9
C2 C11 H11B 108.9
H11A C11 H11B 107.7
N1 C12 H12A 109.5
N1 C12 H12B 109.5
H12A C12 H12B 109.5
N1 C12 H12C 109.5
H12A C12 H12C 109.5
H12B C12 H12C 109.5
N1 C13 C15 116.5(4)
N1 C13 C14 110.5(4)
C15 C13 C14 110.5(4)
N1 C13 H13 106.2
C15 C13 H13 106.2
C14 C13 H13 106.2
C13 C14 H14A 109.5
C13 C14 H14B 109.5
H14A C14 H14B 109.5
C13 C14 H14C 109.5
H14A C14 H14C 109.5
H14B C14 H14C 109.5
C16 C15 C20 117.8(5)
C16 C15 C13 120.0(5)
C20 C15 C13 122.1(6)
C17 C16 C15 121.5(5)
C17 C16 H16 119.3
C15 C16 H16 119.3
C18 C17 C16 119.5(7)
C18 C17 H17 120.2
C16 C17 H17 120.2
C19 C18 C17 120.1(5)
C19 C18 H18 120.0
C17 C18 H18 120.0
C18 C19 C20 121.3(5)
C18 C19 H19 119.4
C20 C19 H19 119.4
C19 C20 C15 119.9(6)
C19 C20 H20 120.1
C15 C20 H20 120.1
C22 C21 Zn1 115.4(4)
C22 C21 H21A 108.4
Zn1 C21 H21A 108.4
C22 C21 H21B 108.4
Zn1 C21 H21B 108.4
H21A C21 H21B 107.5
C21 C22 H22A 109.5
C21 C22 H22B 109.5
H22A C22 H22B 109.5
C21 C22 H22C 109.5
H22A C22 H22C 109.5
H22B C22 H22C 109.5
O2 C31 C36 120.3(4)
O2 C31 C32 120.6(4)
C36 C31 C32 119.1(4)
C33 C32 C31 118.9(4)
C33 C32 C41 120.9(4)
C31 C32 C41 119.9(4)
C34 C33 C32 123.0(4)
C34 C33 H33 118.5
C32 C33 H33 118.5
C33 C34 C35 116.6(4)
C33 C34 C37 124.0(4)
C35 C34 C37 119.5(4)
C36 C35 C34 121.5(4)
C36 C35 H35 119.3
C34 C35 H35 119.3
C35 C36 C31 120.9(4)
C35 C36 H36 119.5
C31 C36 H36 119.5
C40 C37 C38 108.7(5)
C40 C37 C34 110.4(5)
C38 C37 C34 112.3(4)
C40 C37 C39 109.4(5)
C38 C37 C39 106.8(5)
C34 C37 C39 109.2(5)
C37 C38 H38A 109.5
C37 C38 H38B 109.5
H38A C38 H38B 109.5
C37 C38 H38C 109.5
H38A C38 H38C 109.5
H38B C38 H38C 109.5
C37 C39 H39A 109.5
C37 C39 H39B 109.5
H39A C39 H39B 109.5
C37 C39 H39C 109.5
H39A C39 H39C 109.5
H39B C39 H39C 109.5
C37 C40 H40A 109.5
C37 C40 H40B 109.5
H40A C40 H40B 109.5
C37 C40 H40C 109.5
H40A C40 H40C 109.5
H40B C40 H40C 109.5
N2 C41 C32 115.6(4)
N2 C41 H41A 108.4
C32 C41 H41A 108.4
N2 C41 H41B 108.4
C32 C41 H41B 108.4
H41A C41 H41B 107.4
N2 C42 H42A 109.5
N2 C42 H42B 109.5
H42A C42 H42B 109.5
N2 C42 H42C 109.5
H42A C42 H42C 109.5
H42B C42 H42C 109.5
N2 C43 C44 111.5(4)
N2 C43 C48 115.2(4)
C44 C43 C48 111.2(5)
N2 C43 H43 106.0
C44 C43 H43 106.0
C48 C43 H43 106.0
C43 C44 C45 110.6(5)
C43 C44 H44A 109.5
C45 C44 H44A 109.5
C43 C44 H44B 109.5
C45 C44 H44B 109.5
H44A C44 H44B 108.1
C46 C45 C44 112.0(4)
C46 C45 H45A 109.2
C44 C45 H45A 109.2
C46 C45 H45B 109.2
C44 C45 H45B 109.2
H45A C45 H45B 107.9
C47 C46 C45 110.3(5)
C47 C46 H46A 109.6
C45 C46 H46A 109.6
C47 C46 H46B 109.6
C45 C46 H46B 109.6
H46A C46 H46B 108.1
C46 C47 C48 111.6(6)
C46 C47 H47A 109.3
C48 C47 H47A 109.3
C46 C47 H47B 109.3
C48 C47 H47B 109.3
H47A C47 H47B 108.0
C43 C48 C47 110.2(4)
C43 C48 H48A 109.6
C47 C48 H48A 109.6
C43 C48 H48B 109.6
C47 C48 H48B 109.6
H48A C48 H48B 108.1
C50 C49 Zn2 115.4(4)
C50 C49 H49A 108.4
Zn2 C49 H49A 108.4
C50 C49 H49B 108.4
Zn2 C49 H49B 108.4
H49A C49 H49B 107.5
C49 C50 H50A 109.5
C49 C50 H50B 109.5
H50A C50 H50B 109.5
C49 C50 H50C 109.5
H50A C50 H50C 109.5
H50B C50 H50C 109.5

loop_
_geom_bond_atom_site_label_1
_geom_bond_atom_site_label_2
_geom_bond_distance
Zn1 C21 1.990(6)
Zn1 O1 2.033(3)
Zn1 O2 2.046(4)
Zn1 N1 2.164(4)
Zn1 Zn2 3.0581(12)
Zn2 C49 2.002(6)
Zn2 O2 2.029(3)
Zn2 O1 2.038(4)
Zn2 N2 2.151(4)
O1 C1 1.355(6)
O2 C31 1.356(5)
N1 C12 1.484(6)
N1 C11 1.494(7)
N1 C13 1.508(6)
N2 C41 1.477(7)
N2 C42 1.487(7)
N2 C43 1.506(6)
C1 C6 1.388(7)
C1 C2 1.410(7)
C2 C3 1.393(7)
C2 C11 1.516(7)
C3 C4 1.408(7)
C3 H3 0.9500
C4 C5 1.381(7)
C4 C7 1.538(6)
C5 C6 1.384(7)
C5 H5 0.9500
C6 H6 0.9500
C7 C9A 1.35(3)
C7 C10 1.489(11)
C7 C9 1.517(13)
C7 C8A 1.52(4)
C7 C8 1.584(17)
C7 C10A 1.65(4)
C8 H8A 0.9800
C8 H8B 0.9800
C8 H8C 0.9800
C9 H9A 0.9800
C9 H9B 0.9800
C9 H9C 0.9800
C10 H10A 0.9800
C10 H10B 0.9800
C10 H10C 0.9800
C8A H8D 0.9800
C8A H8E 0.9800
C8A H8F 0.9800
C9A H9D 0.9800
C9A H9E 0.9800
C9A H9F 0.9800
C10A H10D 0.9800
C10A H10E 0.9800
C10A H10F 0.9800
C11 H11A 0.9900
C11 H11B 0.9900
C12 H12A 0.9800
C12 H12B 0.9800
C12 H12C 0.9800
C13 C15 1.511(7)
C13 C14 1.526(8)
C13 H13 1.0000
C14 H14A 0.9800
C14 H14B 0.9800
C14 H14C 0.9800
C15 C16 1.400(8)
C15 C20 1.412(8)
C16 C17 1.387(8)
C16 H16 0.9500
C17 C18 1.382(10)
C17 H17 0.9500
C18 C19 1.372(10)
C18 H18 0.9500
C19 C20 1.383(8)
C19 H19 0.9500
C20 H20 0.9500
C21 C22 1.530(7)
C21 H21A 0.9900
C21 H21B 0.9900
C22 H22A 0.9800
C22 H22B 0.9800
C22 H22C 0.9800
C31 C36 1.391(7)
C31 C32 1.399(7)
C32 C33 1.398(7)
C32 C41 1.507(7)
C33 C34 1.395(7)
C33 H33 0.9500
C34 C35 1.403(7)
C34 C37 1.537(6)
C35 C36 1.388(6)
C35 H35 0.9500
C36 H36 0.9500
C37 C40 1.512(9)
C37 C38 1.525(7)
C37 C39 1.542(9)
C38 H38A 0.9800
C38 H38B 0.9800
C38 H38C 0.9800
C39 H39A 0.9800
C39 H39B 0.9800
C39 H39C 0.9800
C40 H40A 0.9800
C40 H40B 0.9800
C40 H40C 0.9800
C41 H41A 0.9900
C41 H41B 0.9900
C42 H42A 0.9800
C42 H42B 0.9800
C42 H42C 0.9800
C43 C44 1.519(8)
C43 C48 1.529(7)
C43 H43 1.0000
C44 C45 1.538(8)
C44 H44A 0.9900
C44 H44B 0.9900
C45 C46 1.517(8)
C45 H45A 0.9900
C45 H45B 0.9900
C46 C47 1.516(11)
C46 H46A 0.9900
C46 H46B 0.9900
C47 C48 1.530(8)
C47 H47A 0.9900
C47 H47B 0.9900
C48 H48A 0.9900
C48 H48B 0.9900
C49 C50 1.532(7)
C49 H49A 0.9900
C49 H49B 0.9900
C50 H50A 0.9800
C50 H50B 0.9800
C50 H50C 0.9800

loop_
_geom_torsion_atom_site_label_1
_geom_torsion_atom_site_label_2
_geom_torsion_atom_site_label_3
_geom_torsion_atom_site_label_4
_geom_torsion
Zn1 O1 C1 C6 -135.4(4)
Zn2 O1 C1 C6 105.3(5)
Zn1 O1 C1 C2 46.5(6)
Zn2 O1 C1 C2 -72.8(6)
O1 C1 C2 C3 -179.5(5)
C6 C1 C2 C3 2.3(8)
O1 C1 C2 C11 4.9(8)
C6 C1 C2 C11 -173.3(5)
C1 C2 C3 C4 -2.5(10)
C11 C2 C3 C4 173.1(6)
C2 C3 C4 C5 2.5(10)
C2 C3 C4 C7 179.3(7)
C3 C4 C5 C6 -2.4(10)
C7 C4 C5 C6 -179.2(7)
C4 C5 C6 C1 2.4(10)
O1 C1 C6 C5 179.5(5)
C2 C1 C6 C5 -2.3(9)
C5 C4 C7 C9A -175(2)
C3 C4 C7 C9A 8(3)
C5 C4 C7 C10 -9.3(14)
C3 C4 C7 C10 174.0(11)
C5 C4 C7 C9 -135.8(9)
C3 C4 C7 C9 47.6(11)
C5 C4 C7 C8A 46(2)
C3 C4 C7 C8A -131.1(19)
C5 C4 C7 C8 109.9(8)
C3 C4 C7 C8 -66.8(9)
C5 C4 C7 C10A -57(2)
C3 C4 C7 C10A 126(2)
C12 N1 C11 C2 -61.1(5)
C13 N1 C11 C2 174.5(4)
Zn1 N1 C11 C2 56.9(4)
C3 C2 C11 N1 119.1(6)
C1 C2 C11 N1 -65.4(7)
C12 N1 C13 C15 -60.7(6)
C11 N1 C13 C15 61.8(6)
Zn1 N1 C13 C15 -179.6(4)
C12 N1 C13 C14 66.5(5)
C11 N1 C13 C14 -171.0(4)
Zn1 N1 C13 C14 -52.5(4)
N1 C13 C15 C16 -105.1(6)
C14 C13 C15 C16 127.7(5)
N1 C13 C15 C20 79.8(6)
C14 C13 C15 C20 -47.4(6)
C20 C15 C16 C17 1.9(7)
C13 C15 C16 C17 -173.5(5)
C15 C16 C17 C18 -0.7(8)
C16 C17 C18 C19 -0.8(8)
C17 C18 C19 C20 1.0(8)
C18 C19 C20 C15 0.3(7)
C16 C15 C20 C19 -1.7(7)
C13 C15 C20 C19 173.6(4)
Zn2 O2 C31 C36 137.2(4)
Zn1 O2 C31 C36 -96.1(5)
Zn2 O2 C31 C32 -42.9(6)
Zn1 O2 C31 C32 83.8(5)
O2 C31 C32 C33 179.2(5)
C36 C31 C32 C33 -0.8(8)
O2 C31 C32 C41 -6.9(8)
C36 C31 C32 C41 173.0(5)
C31 C32 C33 C34 1.3(9)
C41 C32 C33 C34 -172.5(6)
C32 C33 C34 C35 -0.5(9)
C32 C33 C34 C37 178.1(6)
C33 C34 C35 C36 -0.8(9)
C37 C34 C35 C36 -179.4(6)
C34 C35 C36 C31 1.2(9)
O2 C31 C36 C35 179.6(5)
C32 C31 C36 C35 -0.3(8)
C33 C34 C37 C40 -121.7(6)
C35 C34 C37 C40 56.9(7)
C33 C34 C37 C38 -0.2(9)
C35 C34 C37 C38 178.3(6)
C33 C34 C37 C39 118.1(7)
C35 C34 C37 C39 -63.4(7)
C42 N2 C41 C32 59.6(5)
C43 N2 C41 C32 -176.0(4)
Zn2 N2 C41 C32 -56.9(5)
C33 C32 C41 N2 -121.2(6)
C31 C32 C41 N2 65.1(7)
C41 N2 C43 C44 168.7(4)
C42 N2 C43 C44 -68.3(5)
Zn2 N2 C43 C44 49.1(5)
C41 N2 C43 C48 -63.3(6)
C42 N2 C43 C48 59.7(7)
Zn2 N2 C43 C48 177.2(5)
N2 C43 C44 C45 -174.4(4)
C48 C43 C44 C45 55.4(6)
C43 C44 C45 C46 -55.2(7)
C44 C45 C46 C47 55.5(8)
C45 C46 C47 C48 -56.6(7)
N2 C43 C48 C47 175.3(6)
C44 C43 C48 C47 -56.5(8)
C46 C47 C48 C43 57.2(8)
